data_7010830
loop_
_publ_author_name
'Ball, Rachel J.'
'Genge, Anthony R. J.'
'Radford, Alison L.'
'Skelton, Brian W.'
'Tolhurst, Vicki-Anne'
'White, Allan H.'

_publ_section_title
;
 Complexes of late transition metals containing the mixed donor ligands
 2,6-(RSCH2)2C5H3N (R = Ph, Me): Crystal structures of
 [{Cu(2,6-(PhSCH2)2C5H3N)(&#x00B5;-X)}2] (X = Cl, Br) and
 [Ni(2,6-(PhSCH2)2C5H3N)Br2]
;
_journal_issue 19
_journal_name_full 'Journal of the Chemical Society, Dalton Transactions'
_journal_page_first 2807
_journal_paper_doi 10.1039/b104332n
_journal_year 2001
_chemical_formula_moiety 'C38 H34 Br2 Cu2 N2 S4 '
_chemical_formula_sum 'C38 H34 Br2 Cu2 N2 S4'
_chemical_formula_weight 933.84
_space_group_IT_number 2
_symmetry_cell_setting triclinic
_symmetry_Int_Tables_number 2
_symmetry_space_group_name_Hall '-P 1'
_symmetry_space_group_name_H-M 'P -1'
_atom_sites_solution_hydrogens geom
_atom_sites_solution_primary direct
_atom_sites_solution_secondary difmap
_audit_creation_date 2001-05-11
_audit_creation_method 'by teXsan for Windows v1.06'
_audit_update_record
;
?
;
_cell_angle_alpha 105.25(3)
_cell_angle_beta 96.69(2)
_cell_angle_gamma 106.58(3)
_cell_formula_units_Z 1
_cell_length_a 10.035(2)
_cell_length_b 13.133(6)
_cell_length_c 7.866(2)
_cell_measurement_reflns_used 25
_cell_measurement_temperature 293.2
_cell_measurement_theta_max 18.7
_cell_measurement_theta_min 15.9
_cell_volume 937.8(6)
_computing_cell_refinement 'MSC/AFC Diffractometer Control'
_computing_data_collection 'MSC/AFC Diffractometer Control'
_computing_data_reduction
;
teXsan for Windows version 1.06 (MSC, 1997-1999)
;
_computing_publication_material
;
teXsan for Windows version 1.06 (MSC, 1997-1999)
;
_computing_structure_refinement 'SHELXL-97 (Sheldrick, 1997)'
_computing_structure_solution
;
SIR92 (Altomare, et. al. 1994)
;
_diffrn_ambient_temperature 150.1
_diffrn_measurement_device_type 'Rigaku AFC7S'
_diffrn_measurement_method \w-2\q
_diffrn_orient_matrix_UB_11 -0.00525
_diffrn_orient_matrix_UB_12 0.05216
_diffrn_orient_matrix_UB_13 0.11534
_diffrn_orient_matrix_UB_21 -0.03708
_diffrn_orient_matrix_UB_22 0.04375
_diffrn_orient_matrix_UB_23 -0.06879
_diffrn_orient_matrix_UB_31 -0.09946
_diffrn_orient_matrix_UB_32 -0.04852
_diffrn_orient_matrix_UB_33 -0.01026
_diffrn_radiation_detector 'scintillation counter'
_diffrn_radiation_monochromator graphite
_diffrn_radiation_source 'fine-focus sealed tube'
_diffrn_radiation_type 'Mo K\a'
_diffrn_radiation_wavelength 0.71069
_diffrn_reflns_av_R_equivalents 0.02650
_diffrn_reflns_limit_h_max 11
_diffrn_reflns_limit_h_min 0
_diffrn_reflns_limit_k_max 14
_diffrn_reflns_limit_k_min -15
_diffrn_reflns_limit_l_max 9
_diffrn_reflns_limit_l_min -9
_diffrn_reflns_number 3506
_diffrn_reflns_reduction_process 'Lp corrections applied'
_diffrn_reflns_theta_max 25.01
_diffrn_reflns_theta_min 2.16
_diffrn_standards_decay_% 0.69
_diffrn_standards_interval_count 150
_diffrn_standards_number 3
_exptl_absorpt_coefficient_mu 3.517
_exptl_absorpt_correction_T_max 1.000
_exptl_absorpt_correction_T_min 0.610
_exptl_absorpt_correction_type
;
psi-scans (North,Phillips & Matthews, 1968)
;
_exptl_crystal_colour yellow
_exptl_crystal_density_diffrn 1.653
_exptl_crystal_density_meas ?
_exptl_crystal_description block
_exptl_crystal_F_000 468.00
_exptl_crystal_size_max 0.45
_exptl_crystal_size_mid 0.30
_exptl_crystal_size_min 0.30
_refine_ls_extinction_method none
_refine_ls_goodness_of_fit_ref 1.150
_refine_ls_hydrogen_treatment mixed
_refine_ls_matrix_type full
_refine_ls_number_parameters 217
_refine_ls_number_reflns 3302
_refine_ls_number_restraints 0
_refine_ls_restrained_S_all 1.150
_refine_ls_R_factor_all 0.0819
_refine_ls_R_factor_gt 0.0508
_refine_ls_shift/su_max 0.000
_refine_ls_shift/su_mean 0.000
_refine_ls_structure_factor_coef Fsqd
_refine_ls_weighting_details 'w=1/[\s^2^(Fo^2^)+(0.1000P)^2^+0.0000P] where P=(Fo^2^+2Fc^2^)/3'
_refine_ls_weighting_scheme calc
_refine_ls_wR_factor_gt 0.1456
_refine_ls_wR_factor_ref 0.1616
_reflns_number_gt 2296
_reflns_number_total 3302
_reflns_threshold_expression >2sigma(I)
_cod_data_source_file b104332n.txt
_cod_data_source_block '_rb06_CuBrS2N'
_cod_original_cell_volume 937.8(7)
_cod_original_sg_symbol_H-M 'P -1       '
_cod_original_formula_sum 'C38 H34 Br2 Cu2 N2 S4 '
_cod_database_code 7010830

loop_
_symmetry_equiv_pos_as_xyz
'   +x,   +y,   +z'
'   -x,   -y,   -z'

loop_
_atom_site_label
_atom_site_type_symbol
_atom_site_fract_x
_atom_site_fract_y
_atom_site_fract_z
_atom_site_U_iso_or_equiv
_atom_site_adp_type
_atom_site_occupancy
_atom_site_calc_flag
_atom_site_refinement_flags
_atom_site_disorder_assembly
_atom_site_disorder_group
Br1 Br 0.59116(6) 0.49122(5) 0.77768(8) 0.0506(2) Uani 1 d . . .
Cu1 Cu 0.37273(7) 0.45168(7) 0.88056(10) 0.0569(3) Uani 1 d . . .
S1 S 0.20753(16) 0.26639(12) 0.78468(19) 0.0493(4) Uani 1 d . . .
S2 S 0.3855(3) 0.81436(17) 0.8340(3) 0.0854(6) Uani 1 d . . .
N1 N 0.2008(4) 0.4984(4) 0.8004(6) 0.0430(10) Uani 1 d . . .
C1 C 0.0683(6) 0.3234(5) 0.8468(8) 0.0543(15) Uani 1 d . . .
C2 C 0.3538(7) 0.6668(5) 0.7627(10) 0.0644(17) Uani 1 d . . .
C3 C 0.2080(6) 0.5929(5) 0.7635(8) 0.0487(14) Uani 1 d . . .
C4 C 0.0850(7) 0.6182(6) 0.7158(8) 0.0605(16) Uani 1 d . . .
C5 C -0.0458(7) 0.5443(6) 0.7095(9) 0.0635(17) Uani 1 d . . .
C6 C -0.0524(6) 0.4486(6) 0.7498(8) 0.0580(17) Uani 1 d . . .
C7 C 0.0730(5) 0.4265(5) 0.7941(7) 0.0436(13) Uani 1 d . . .
C11 C 0.1552(6) 0.2193(5) 0.5459(7) 0.0465(13) Uani 1 d . . .
C12 C 0.0272(6) 0.1352(5) 0.4637(8) 0.0564(15) Uani 1 d . . .
C13 C -0.0107(7) 0.0988(6) 0.2773(9) 0.0687(19) Uani 1 d . . .
C14 C 0.0762(8) 0.1417(6) 0.1722(8) 0.0625(17) Uani 1 d . . .
C15 C 0.2031(8) 0.2228(6) 0.2540(9) 0.0656(18) Uani 1 d . . .
C16 C 0.2441(6) 0.2624(5) 0.4416(8) 0.0523(14) Uani 1 d . . .
C21 C 0.3637(7) 0.8424(6) 1.0615(10) 0.0647(18) Uani 1 d . . .
C22 C 0.3150(8) 0.9337(7) 1.1270(12) 0.082(2) Uani 1 d . . .
C23 C 0.3017(9) 0.9615(7) 1.3023(13) 0.081(2) Uani 1 d . . .
C24 C 0.3335(9) 0.9050(8) 1.4139(11) 0.086(2) Uani 1 d . . .
C25 C 0.3780(9) 0.8155(8) 1.3488(13) 0.089(2) Uani 1 d . . .
C26 C 0.3942(10) 0.7881(7) 1.1747(13) 0.085(2) Uani 1 d . . .
H1A H -0.0211 0.2676 0.7895 0.065 Uiso 1 d . . .
H1B H 0.0778 0.3419 0.9738 0.065 Uiso 1 d . . .
H2A H 0.3687 0.6463 0.6431 0.077 Uiso 1 d . . .
H2B H 0.4212 0.6524 0.8402 0.077 Uiso 1 d . . .
H4 H 0.0917 0.6855 0.6881 0.072 Uiso 1 d . . .
H5 H -0.1303 0.5600 0.6773 0.076 Uiso 1 d . . .
H6 H -0.1415 0.3972 0.7480 0.070 Uiso 1 d . . .
H12 H -0.0338 0.1033 0.5334 0.068 Uiso 1 d . . .
H13 H -0.0995 0.0421 0.2202 0.082 Uiso 1 d . . .
H14 H 0.0479 0.1150 0.0446 0.075 Uiso 1 d . . .
H15 H 0.2643 0.2529 0.1832 0.078 Uiso 1 d . . .
H16 H 0.3334 0.3188 0.4978 0.063 Uiso 1 d . . .
H22 H 0.2918 0.9742 1.0500 0.098 Uiso 1 d . . .
H23 H 0.2694 1.0227 1.3477 0.098 Uiso 1 d . . .
H24 H 0.3249 0.9271 1.5360 0.103 Uiso 1 d . . .
H25 H 0.3969 0.7732 1.4239 0.107 Uiso 1 d . . .
H26 H 0.4292 0.7281 1.1317 0.102 Uiso 1 d . . .

loop_
_atom_site_aniso_label
_atom_site_aniso_U_11
_atom_site_aniso_U_22
_atom_site_aniso_U_33
_atom_site_aniso_U_23
_atom_site_aniso_U_13
_atom_site_aniso_U_12
Br1 0.0336(3) 0.0671(4) 0.0501(4) 0.0155(3) 0.0129(2) 0.0160(3)
Cu1 0.0330(4) 0.0708(6) 0.0628(5) 0.0172(4) 0.0060(3) 0.0160(4)
S1 0.0491(8) 0.0519(9) 0.0466(8) 0.0161(6) 0.0097(6) 0.0156(7)
S2 0.0986(16) 0.0661(12) 0.0996(15) 0.0408(11) 0.0330(12) 0.0206(11)
N1 0.031(2) 0.052(3) 0.040(2) 0.008(2) 0.0063(18) 0.011(2)
C1 0.048(3) 0.060(4) 0.050(3) 0.010(3) 0.025(3) 0.011(3)
C2 0.060(4) 0.052(4) 0.094(5) 0.030(4) 0.033(4) 0.025(3)
C3 0.043(3) 0.056(4) 0.048(3) 0.013(3) 0.016(2) 0.018(3)
C4 0.066(4) 0.073(4) 0.058(4) 0.020(3) 0.021(3) 0.042(4)
C5 0.051(4) 0.085(5) 0.053(4) 0.006(3) 0.011(3) 0.034(4)
C6 0.034(3) 0.082(5) 0.048(3) 0.005(3) 0.013(3) 0.017(3)
C7 0.036(3) 0.057(3) 0.035(3) 0.004(2) 0.013(2) 0.018(2)
C11 0.047(3) 0.046(3) 0.046(3) 0.009(2) 0.014(2) 0.020(3)
C12 0.044(3) 0.052(4) 0.061(4) 0.008(3) 0.009(3) 0.006(3)
C13 0.052(4) 0.066(5) 0.065(4) -0.001(3) -0.001(3) 0.009(3)
C14 0.077(5) 0.055(4) 0.045(3) 0.007(3) -0.001(3) 0.021(3)
C15 0.083(5) 0.059(4) 0.053(4) 0.020(3) 0.022(3) 0.016(4)
C16 0.050(3) 0.048(3) 0.050(3) 0.010(3) 0.013(3) 0.006(3)
C21 0.049(4) 0.051(4) 0.083(5) 0.022(3) 0.008(3) 0.001(3)
C22 0.068(5) 0.066(5) 0.101(6) 0.029(4) -0.007(4) 0.013(4)
C23 0.067(5) 0.074(5) 0.093(6) 0.012(4) 0.010(4) 0.022(4)
C24 0.079(6) 0.084(6) 0.078(5) 0.015(4) 0.004(4) 0.016(5)
C25 0.079(6) 0.089(6) 0.103(7) 0.047(5) 0.012(5) 0.024(5)
C26 0.092(6) 0.074(5) 0.103(6) 0.038(5) 0.021(5) 0.039(5)

loop_
_atom_type_symbol
_atom_type_oxidation_number
_atom_type_number_in_cell
_atom_type_scat_dispersion_real
_atom_type_scat_dispersion_imag
_atom_type_scat_source
C 0 38 0.002 0.002
;International Tables for Crystallography
(1992, Vol. C, Table 6.1.1.2)
;
H 0 34 0.000 0.000
;International Tables for Crystallography
(1992, Vol. C, Table 6.1.1.2)
;
N 0 2 0.004 0.003
;International Tables for Crystallography
(1992, Vol. C, Table 6.1.1.2)
;
S 0 4 0.110 0.124
;International Tables for Crystallography
(1992, Vol. C, Table 6.1.1.2)
;
Cu 0 2 0.263 1.266
;International Tables for Crystallography
(1992, Vol. C, Tables 4.2.6.8 and 6.1.1.1)
;
Br 0 2 -0.374 2.456
;International Tables for Crystallography
(1992, Vol. C, Tables 4.2.6.8 and 6.1.1.1)
;

loop_
_geom_angle_atom_site_label_1
_geom_angle_atom_site_label_2
_geom_angle_atom_site_label_3
_geom_angle
_geom_angle_site_symmetry_1
_geom_angle_site_symmetry_3
_geom_angle_publ_flag
Cu1 Br1 Cu1 67.03(4) . 2_667 ?
N1 Cu1 S1 85.59(14) . . ?
N1 Cu1 Br1 125.29(13) . . ?
S1 Cu1 Br1 120.58(6) . . ?
N1 Cu1 Br1 104.23(12) . 2_667 ?
S1 Cu1 Br1 103.59(6) . 2_667 ?
Br1 Cu1 Br1 112.97(4) . 2_667 ?
N1 Cu1 Cu1 137.35(13) . 2_667 ?
S1 Cu1 Cu1 131.68(7) . 2_667 ?
Br1 Cu1 Cu1 59.20(4) . 2_667 ?
Br1 Cu1 Cu1 53.78(4) 2_667 2_667 ?
C11 S1 C1 100.8(3) . . ?
C11 S1 Cu1 109.3(2) . . ?
C1 S1 Cu1 89.2(2) . . ?
C21 S2 C2 103.0(3) . . ?
C3 N1 C7 119.2(5) . . ?
C3 N1 Cu1 125.8(4) . . ?
C7 N1 Cu1 114.9(4) . . ?
C7 C1 S1 113.9(4) . . ?
C7 C1 H1A 108.4(6) . . ?
S1 C1 H1A 108.4(5) . . ?
C7 C1 H1B 108.3(5) . . ?
S1 C1 H1B 108.3(5) . . ?
H1A C1 H1B 109.5(6) . . ?
C3 C2 S2 116.6(5) . . ?
C3 C2 H2A 107.7(6) . . ?
S2 C2 H2A 107.7(5) . . ?
C3 C2 H2B 107.6(6) . . ?
S2 C2 H2B 107.7(6) . . ?
H2A C2 H2B 109.4(6) . . ?
N1 C3 C4 121.3(5) . . ?
N1 C3 C2 116.6(5) . . ?
C4 C3 C2 121.9(6) . . ?
C5 C4 C3 119.2(6) . . ?
C5 C4 H4 120.3(6) . . ?
C3 C4 H4 120.4(7) . . ?
C6 C5 C4 119.2(6) . . ?
C6 C5 H5 120.4(7) . . ?
C4 C5 H5 120.4(8) . . ?
C5 C6 C7 119.4(6) . . ?
C5 C6 H6 120.4(7) . . ?
C7 C6 H6 120.2(7) . . ?
N1 C7 C6 121.6(6) . . ?
N1 C7 C1 118.1(5) . . ?
C6 C7 C1 120.2(5) . . ?
C12 C11 C16 119.8(5) . . ?
C12 C11 S1 119.5(5) . . ?
C16 C11 S1 120.7(4) . . ?
C11 C12 C13 118.5(6) . . ?
C11 C12 H12 120.8(6) . . ?
C13 C12 H12 120.7(6) . . ?
C14 C13 C12 122.2(6) . . ?
C14 C13 H13 118.9(7) . . ?
C12 C13 H13 118.8(7) . . ?
C15 C14 C13 118.9(6) . . ?
C15 C14 H14 120.6(7) . . ?
C13 C14 H14 120.6(7) . . ?
C14 C15 C16 120.5(6) . . ?
C14 C15 H15 119.8(7) . . ?
C16 C15 H15 119.8(7) . . ?
C11 C16 C15 120.1(5) . . ?
C11 C16 H16 119.9(6) . . ?
C15 C16 H16 120.0(6) . . ?
C26 C21 C22 118.4(8) . . ?
C26 C21 S2 125.8(7) . . ?
C22 C21 S2 115.7(6) . . ?
C23 C22 C21 118.1(7) . . ?
C23 C22 H22 121.1(9) . . ?
C21 C22 H22 120.8(9) . . ?
C24 C23 C22 122.1(8) . . ?
C24 C23 H23 119.0(9) . . ?
C22 C23 H23 118.8(9) . . ?
C23 C24 C25 119.4(8) . . ?
C23 C24 H24 120.3(10) . . ?
C25 C24 H24 120.3(10) . . ?
C26 C25 C24 118.9(8) . . ?
C26 C25 H25 120.6(10) . . ?
C24 C25 H25 120.4(10) . . ?
C21 C26 C25 122.9(8) . . ?
C21 C26 H26 118.4(9) . . ?
C25 C26 H26 118.7(9) . . ?

loop_
_geom_bond_atom_site_label_1
_geom_bond_atom_site_label_2
_geom_bond_distance
_geom_bond_site_symmetry_2
_geom_bond_publ_flag
Br1 Cu1 2.3905(11) . ?
Br1 Cu1 2.5453(12) 2_667 ?
Cu1 N1 2.074(4) . ?
Cu1 S1 2.383(2) . ?
Cu1 Br1 2.5453(12) 2_667 ?
Cu1 Cu1 2.7282(18) 2_667 ?
S1 C11 1.778(6) . ?
S1 C1 1.820(6) . ?
S2 C21 1.783(8) . ?
S2 C2 1.790(7) . ?
N1 C3 1.332(7) . ?
N1 C7 1.345(7) . ?
C1 C7 1.508(9) . ?
C1 H1A 0.950(6) . ?
C1 H1B 0.950(6) . ?
C2 C3 1.509(8) . ?
C2 H2A 0.950(7) . ?
C2 H2B 0.950(7) . ?
C3 C4 1.402(8) . ?
C4 C5 1.378(10) . ?
C4 H4 0.951(7) . ?
C5 C6 1.361(10) . ?
C5 H5 0.950(6) . ?
C6 C7 1.395(8) . ?
C6 H6 0.950(6) . ?
C11 C12 1.381(8) . ?
C11 C16 1.384(8) . ?
C12 C13 1.386(9) . ?
C12 H12 0.951(6) . ?
C13 C14 1.376(10) . ?
C13 H13 0.950(6) . ?
C14 C15 1.359(10) . ?
C14 H14 0.950(6) . ?
C15 C16 1.396(9) . ?
C15 H15 0.950(7) . ?
C16 H16 0.951(6) . ?
C21 C26 1.337(11) . ?
C21 C22 1.418(11) . ?
C22 C23 1.364(12) . ?
C22 H22 0.954(8) . ?
C23 C24 1.355(12) . ?
C23 H23 0.950(8) . ?
C24 C25 1.372(12) . ?
C24 H24 0.949(9) . ?
C25 C26 1.364(13) . ?
C25 H25 0.948(9) . ?
C26 H26 0.951(8) . ?

loop_
_geom_contact_atom_site_label_1
_geom_contact_atom_site_label_2
_geom_contact_distance
_geom_contact_site_symmetry_1
_geom_contact_site_symmetry_2
_geom_contact_publ_flag
C(1) C(5) 3.54(1) . 2_567 no
C(4) C(5) 3.37(1) . 2_566 no
C(4) C(6) 3.46(1) . 2_566 no
C(5) C(5) 3.51(2) . 2_566 no
C(6) C(7) 3.60(1) . 2_567 no
C(12) C(12) 3.60(2) . 2_556 no
C(24) C(24) 3.40(3) . 2_678 no

loop_
_geom_torsion_atom_site_label_1
_geom_torsion_atom_site_label_2
_geom_torsion_atom_site_label_3
_geom_torsion_atom_site_label_4
_geom_torsion_site_symmetry_1
_geom_torsion_site_symmetry_2
_geom_torsion_site_symmetry_3
_geom_torsion_site_symmetry_4
_geom_torsion
_geom_torsion_publ_flag
? ? ? ? ? ? ? ? ? ?
